data_1550733
loop_
_publ_author_name
'Liu, Chao'
'Jin, Xiao'
'Li, Leijiao'
'Xu, Jun'
'McGrady, John E.'
'Sun, Zhong-Ming'

_publ_section_title
;
 Synthesis and Structure of a Family of Rhodium Polystannide Clusters
 [Rh@Sn10]3--, [Rh@Sn12]3--, [Rh2@Sn17]6-- and the First Triply-Fused
 Stannide, [Rh3@Sn24]5--
;
_journal_name_full 'Chemical Science'
_journal_paper_doi 10.1039/C8SC03948H
_journal_year 2019
_chemical_formula_sum 'C30 H61 K1.5 N4 O10 Rh0.5 Sn6'
_chemical_formula_weight 1460.07
_space_group_crystal_system monoclinic
_space_group_IT_number 15
_space_group_name_Hall '-C 2yc'
_space_group_name_H-M_alt 'C 1 2/c 1'
_symmetry_space_group_name_Hall '-C 2yc'
_symmetry_space_group_name_H-M 'C 1 2/c 1'
_atom_sites_solution_hydrogens geom
_audit_creation_method SHELXL-2014/7
_audit_update_record
;
2018-06-02 deposited with the CCDC.    2019-03-11 downloaded from the CCDC.
;
_cell_angle_alpha 90
_cell_angle_beta 97.132(4)
_cell_angle_gamma 90
_cell_formula_units_Z 8
_cell_length_a 27.302(5)
_cell_length_b 17.503(3)
_cell_length_c 21.667(4)
_cell_measurement_reflns_used 5625
_cell_measurement_temperature 120(2)
_cell_measurement_theta_max 26.09
_cell_measurement_theta_min 1.82
_cell_volume 10274(3)
_computing_structure_refinement 'SHELXL-2014/7 (Sheldrick, 2014)'
_diffrn_ambient_temperature 120(2)
_diffrn_measured_fraction_theta_full 0.998
_diffrn_measured_fraction_theta_max 0.993
_diffrn_measurement_device_type 'Bruker APEX-II CCD'
_diffrn_radiation_type MoK\a
_diffrn_radiation_wavelength 0.71073
_diffrn_reflns_av_R_equivalents 0.0591
_diffrn_reflns_av_unetI/netI 0.0661
_diffrn_reflns_Laue_measured_fraction_full 0.998
_diffrn_reflns_Laue_measured_fraction_max 0.993
_diffrn_reflns_limit_h_max 33
_diffrn_reflns_limit_h_min -26
_diffrn_reflns_limit_k_max 21
_diffrn_reflns_limit_k_min -16
_diffrn_reflns_limit_l_max 26
_diffrn_reflns_limit_l_min -26
_diffrn_reflns_number 31375
_diffrn_reflns_point_group_measured_fraction_full 0.998
_diffrn_reflns_point_group_measured_fraction_max 0.993
_diffrn_reflns_theta_full 25.242
_diffrn_reflns_theta_max 26.054
_diffrn_reflns_theta_min 1.503
_exptl_absorpt_coefficient_mu 3.194
_exptl_absorpt_correction_T_max 0.384
_exptl_absorpt_correction_T_min 0.235
_exptl_absorpt_correction_type multi-scan
_exptl_crystal_colour dark
_exptl_crystal_density_diffrn 1.888
_exptl_crystal_description block
_exptl_crystal_F_000 5600
_exptl_crystal_size_max 0.5
_exptl_crystal_size_mid 0.4
_exptl_crystal_size_min 0.3
_refine_diff_density_max 2.298
_refine_diff_density_min -1.239
_refine_diff_density_rms 0.181
_refine_ls_extinction_method none
_refine_ls_goodness_of_fit_ref 1.057
_refine_ls_hydrogen_treatment constr
_refine_ls_matrix_type full
_refine_ls_number_parameters 473
_refine_ls_number_reflns 10093
_refine_ls_number_restraints 0
_refine_ls_restrained_S_all 1.057
_refine_ls_R_factor_all 0.0711
_refine_ls_R_factor_gt 0.0477
_refine_ls_shift/su_max 0.000
_refine_ls_shift/su_mean 0.000
_refine_ls_structure_factor_coef Fsqd
_refine_ls_weighting_details 'w=1/[\s^2^(Fo^2^)+(0.0573P)^2^] where P=(Fo^2^+2Fc^2^)/3'
_refine_ls_weighting_scheme calc
_refine_ls_wR_factor_gt 0.1150
_refine_ls_wR_factor_ref 0.1254
_reflns_Friedel_coverage 0.000
_reflns_number_gt 7224
_reflns_number_total 10093
_reflns_threshold_expression 'I > 2\s(I)'
_cod_data_source_file c8sc03948h2.cif
_cod_data_source_block 5
_cod_original_formula_sum 'C30 H61 K1.50 N4 O10 Rh0.50 Sn6'
_cod_database_code 1550733
_shelx_shelxl_version_number 2014/7
_shelx_space_group_comment
;
The symmetry employed for this shelxl refinement is uniquely defined
by the following loop, which should always be used as a source of
symmetry information in preference to the above space-group names.
They are only intended as comments.
;

loop_
_space_group_symop_operation_xyz
'x, y, z'
'-x, y, -z+1/2'
'x+1/2, y+1/2, z'
'-x+1/2, y+1/2, -z+1/2'
'-x, -y, -z'
'x, -y, z-1/2'
'-x+1/2, -y+1/2, -z'
'x+1/2, -y+1/2, z-1/2'

loop_
_atom_site_label
_atom_site_type_symbol
_atom_site_fract_x
_atom_site_fract_y
_atom_site_fract_z
_atom_site_U_iso_or_equiv
_atom_site_adp_type
_atom_site_occupancy
_atom_site_site_symmetry_order
_atom_site_calc_flag
_atom_site_refinement_flags_posn
_atom_site_refinement_flags_adp
_atom_site_refinement_flags_occupancy
Rh1 Rh 0.2500 0.2500 0.0000 0.01792(17) Uani 1 2 d S . P
Sn1 Sn 0.17181(2) 0.13976(3) 0.01384(3) 0.03142(15) Uani 1 1 d . . .
Sn2 Sn 0.23962(2) 0.20399(3) 0.12746(2) 0.02925(14) Uani 1 1 d . . .
Sn3 Sn 0.16261(2) 0.30586(3) 0.05196(2) 0.02880(14) Uani 1 1 d . . .
Sn4 Sn 0.15833(2) 0.26298(3) -0.08724(2) 0.03002(15) Uani 1 1 d . . .
Sn5 Sn 0.23269(2) 0.13366(3) -0.09589(2) 0.02730(14) Uani 1 1 d . . .
Sn6 Sn 0.28295(2) 0.09723(3) 0.03626(3) 0.03257(15) Uani 1 1 d . . .
K1 K 1.0000 0.92996(12) 0.7500 0.0213(5) Uani 1 2 d S T P
K2 K 0.37686(6) 0.75930(9) 0.93202(7) 0.0242(4) Uani 1 1 d . . .
O1 O 1.08520(18) 0.9893(3) 0.8200(2) 0.0257(11) Uani 1 1 d . . .
O2 O 0.9607(2) 0.7894(3) 0.7855(2) 0.0350(13) Uani 1 1 d . . .
O3 O 0.4668(2) 0.7553(3) 0.8840(3) 0.0456(15) Uani 1 1 d . . .
O4 O 0.99377(19) 1.0121(3) 0.8651(2) 0.0320(13) Uani 1 1 d . . .
O5 O 0.3812(2) 0.6955(3) 0.8110(3) 0.0437(15) Uani 1 1 d . . .
O6 O 0.3108(2) 0.8733(3) 0.8830(3) 0.0439(16) Uani 1 1 d . . .
O7 O 0.3107(2) 0.6511(3) 0.9736(3) 0.0436(15) Uani 1 1 d . . .
O8 O 0.3934(2) 0.9088(3) 0.9744(3) 0.0465(16) Uani 1 1 d . . .
O9 O 0.4064(2) 0.6728(3) 1.0428(3) 0.0441(15) Uani 1 1 d . . .
O10 O 0.1192(3) 0.6260(5) 0.8362(4) 0.085(3) Uani 1 1 d . . .
N1 N 0.1610(3) 0.5442(5) 0.7778(4) 0.059(2) Uani 1 1 d . . .
N2 N 0.9065(2) 0.9316(4) 0.8066(3) 0.0352(16) Uani 1 1 d . . .
N3 N 0.4707(3) 0.8012(4) 1.0144(4) 0.048(2) Uani 1 1 d . . .
N4 N 0.2816(3) 0.7178(4) 0.8499(4) 0.0459(19) Uani 1 1 d . . .
C1 C 0.9734(3) 0.7223(4) 0.7526(4) 0.046(2) Uani 1 1 d . . .
H1A H 0.9548 0.7215 0.7114 0.056 Uiso 1 1 calc R U .
H1B H 0.9649 0.6770 0.7747 0.056 Uiso 1 1 calc R U .
C2 C 1.0396(3) 1.0176(5) 0.9039(4) 0.038(2) Uani 1 1 d . . .
H2A H 1.0488 0.9680 0.9219 0.046 Uiso 1 1 calc R U .
H2B H 1.0368 1.0532 0.9376 0.046 Uiso 1 1 calc R U .
C3 C 1.1250(3) 1.0092(5) 0.7852(4) 0.045(2) Uani 1 1 d . . .
H3A H 1.1546 1.0195 0.8137 0.054 Uiso 1 1 calc R U .
H3B H 1.1166 1.0552 0.7612 0.054 Uiso 1 1 calc R U .
C4 C 0.3639(4) 0.6416(6) 1.0674(4) 0.054(3) Uani 1 1 d . . .
H4A H 0.3447 0.6826 1.0826 0.065 Uiso 1 1 calc R U .
H4B H 0.3746 0.6078 1.1020 0.065 Uiso 1 1 calc R U .
C5 C 0.9105(3) 0.7889(5) 0.7953(4) 0.047(3) Uani 1 1 d . . .
H5A H 0.9032 0.7418 0.8159 0.056 Uiso 1 1 calc R U .
H5B H 0.8898 0.7911 0.7556 0.056 Uiso 1 1 calc R U .
C6 C 0.3369(3) 0.7049(5) 0.7687(4) 0.046(2) Uani 1 1 d . . .
H6A H 0.3402 0.6788 0.7299 0.055 Uiso 1 1 calc R U .
H6B H 0.3314 0.7588 0.7597 0.055 Uiso 1 1 calc R U .
C7 C 0.1556(4) 0.5936(5) 0.7239(5) 0.065(3) Uani 1 1 d . . .
H7A H 0.1242 0.5844 0.6998 0.097 Uiso 1 1 calc R U .
H7B H 0.1815 0.5833 0.6989 0.097 Uiso 1 1 calc R U .
H7C H 0.1574 0.6460 0.7371 0.097 Uiso 1 1 calc R U .
C8 C 0.9538(3) 0.9934(5) 0.8987(4) 0.042(2) Uani 1 1 d . . .
H8A H 0.9508 1.0320 0.9302 0.050 Uiso 1 1 calc R U .
H8B H 0.9600 0.9447 0.9194 0.050 Uiso 1 1 calc R U .
C9 C 0.2950(4) 0.6736(6) 0.7962(4) 0.057(3) Uani 1 1 d . . .
H9A H 0.3028 0.6216 0.8096 0.068 Uiso 1 1 calc R U .
H9B H 0.2666 0.6715 0.7645 0.068 Uiso 1 1 calc R U .
C10 C 0.8996(3) 0.8550(6) 0.8341(4) 0.053(3) Uani 1 1 d . . .
H10A H 0.8657 0.8508 0.8428 0.064 Uiso 1 1 calc R U .
H10B H 0.9206 0.8517 0.8736 0.064 Uiso 1 1 calc R U .
C11 C 0.3330(4) 0.5984(5) 1.0178(5) 0.053(3) Uani 1 1 d . . .
H11A H 0.3533 0.5628 0.9980 0.064 Uiso 1 1 calc R U .
H11B H 0.3078 0.5697 1.0357 0.064 Uiso 1 1 calc R U .
C12 C 0.4366(5) 0.7125(6) 1.0890(5) 0.067(3) Uani 1 1 d . . .
H12A H 0.4461 0.6790 1.1241 0.080 Uiso 1 1 calc R U .
H12B H 0.4186 0.7554 1.1034 0.080 Uiso 1 1 calc R U .
C13 C 0.3690(4) 0.9634(5) 0.9334(6) 0.071(4) Uani 1 1 d . . .
H13A H 0.3842 0.9650 0.8952 0.085 Uiso 1 1 calc R U .
H13B H 0.3721 1.0137 0.9524 0.085 Uiso 1 1 calc R U .
C14 C 0.3153(4) 0.9425(5) 0.9189(5) 0.065(3) Uani 1 1 d . . .
H14A H 0.3010 0.9353 0.9573 0.077 Uiso 1 1 calc R U .
H14B H 0.2975 0.9835 0.8957 0.077 Uiso 1 1 calc R U .
C15 C 0.2603(4) 0.8498(6) 0.8739(5) 0.056(3) Uani 1 1 d . . .
H15A H 0.2393 0.8928 0.8605 0.067 Uiso 1 1 calc R U .
H15B H 0.2507 0.8306 0.9127 0.067 Uiso 1 1 calc R U .
C16 C 0.4223(4) 0.7264(7) 0.7858(5) 0.070(3) Uani 1 1 d . . .
H16A H 0.4178 0.7810 0.7795 0.085 Uiso 1 1 calc R U .
H16B H 0.4251 0.7030 0.7458 0.085 Uiso 1 1 calc R U .
C17 C 0.9061(3) 0.9892(6) 0.8546(4) 0.048(2) Uani 1 1 d . . .
H17A H 0.8791 0.9785 0.8786 0.058 Uiso 1 1 calc R U .
H17B H 0.8999 1.0386 0.8350 0.058 Uiso 1 1 calc R U .
C18 C 0.8657(3) 0.9464(6) 0.7567(4) 0.049(2) Uani 1 1 d . . .
H18A H 0.8594 0.9002 0.7323 0.059 Uiso 1 1 calc R U .
H18B H 0.8361 0.9580 0.7755 0.059 Uiso 1 1 calc R U .
C19 C 0.2545(4) 0.7886(6) 0.8259(5) 0.065(3) Uani 1 1 d . . .
H19A H 0.2198 0.7771 0.8150 0.079 Uiso 1 1 calc R U .
H19B H 0.2675 0.8062 0.7887 0.079 Uiso 1 1 calc R U .
C20 C 0.2507(4) 0.6730(7) 0.8864(5) 0.067(3) Uani 1 1 d . . .
H20A H 0.2256 0.6473 0.8582 0.081 Uiso 1 1 calc R U .
H20B H 0.2340 0.7075 0.9119 0.081 Uiso 1 1 calc R U .
C21 C 0.4683(4) 0.7122(7) 0.8289(5) 0.067(3) Uani 1 1 d . . .
H21A H 0.4711 0.6582 0.8389 0.081 Uiso 1 1 calc R U .
H21B H 0.4969 0.7270 0.8091 0.081 Uiso 1 1 calc R U .
C22 C 0.4416(4) 0.9329(5) 0.9998(5) 0.063(3) Uani 1 1 d . . .
H22A H 0.4397 0.9815 1.0209 0.076 Uiso 1 1 calc R U .
H22B H 0.4622 0.9395 0.9668 0.076 Uiso 1 1 calc R U .
C23 C 0.2778(4) 0.6152(6) 0.9272(5) 0.066(3) Uani 1 1 d . . .
H23A H 0.2544 0.5842 0.9465 0.080 Uiso 1 1 calc R U .
H23B H 0.2960 0.5818 0.9026 0.080 Uiso 1 1 calc R U .
C24 C 0.4811(4) 0.7403(6) 1.0638(5) 0.068(4) Uani 1 1 d . . .
H24A H 0.4972 0.6975 1.0463 0.082 Uiso 1 1 calc R U .
H24B H 0.5039 0.7608 1.0977 0.082 Uiso 1 1 calc R U .
C25 C 0.5108(4) 0.7444(6) 0.9263(5) 0.066(3) Uani 1 1 d . . .
H25A H 0.5397 0.7488 0.9047 0.079 Uiso 1 1 calc R U .
H25B H 0.5107 0.6941 0.9452 0.079 Uiso 1 1 calc R U .
C26 C 0.1415(5) 0.5660(7) 0.8295(6) 0.075(4) Uani 1 1 d . . .
H26 H 0.1453 0.5326 0.8631 0.090 Uiso 1 1 calc R U .
C27 C 0.5113(4) 0.8065(7) 0.9761(6) 0.075(4) Uani 1 1 d . . .
H27A H 0.5423 0.8038 1.0031 0.090 Uiso 1 1 calc R U .
H27B H 0.5098 0.8561 0.9559 0.090 Uiso 1 1 calc R U .
C28 C 0.4633(4) 0.8741(6) 1.0444(5) 0.067(3) Uani 1 1 d . . .
H28A H 0.4948 0.8924 1.0648 0.080 Uiso 1 1 calc R U .
H28B H 0.4417 0.8666 1.0762 0.080 Uiso 1 1 calc R U .
C29 C 0.1860(7) 0.4736(7) 0.7736(6) 0.128(7) Uani 1 1 d . . .
H29A H 0.1856 0.4456 0.8116 0.192 Uiso 1 1 calc R U .
H29B H 0.2195 0.4832 0.7668 0.192 Uiso 1 1 calc R U .
H29C H 0.1697 0.4444 0.7395 0.192 Uiso 1 1 calc R U .
C30 C 1.0777(3) 1.0444(5) 0.8658(4) 0.037(2) Uani 1 1 d . . .
H30A H 1.0672 1.0923 0.8457 0.045 Uiso 1 1 calc R U .
H30B H 1.1084 1.0534 0.8923 0.045 Uiso 1 1 calc R U .

loop_
_atom_site_aniso_label
_atom_site_aniso_U_11
_atom_site_aniso_U_22
_atom_site_aniso_U_33
_atom_site_aniso_U_23
_atom_site_aniso_U_13
_atom_site_aniso_U_12
Rh1 0.0215(4) 0.0175(4) 0.0149(4) -0.0016(3) 0.0032(3) -0.0042(3)
Sn1 0.0352(3) 0.0343(3) 0.0259(3) -0.0051(2) 0.0082(2) -0.0175(2)
Sn2 0.0309(3) 0.0371(3) 0.0198(3) 0.0032(2) 0.0033(2) -0.0075(2)
Sn3 0.0240(3) 0.0349(3) 0.0280(3) -0.0042(2) 0.0050(2) -0.0001(2)
Sn4 0.0229(3) 0.0403(3) 0.0255(3) -0.0028(2) -0.0026(2) -0.0008(2)
Sn5 0.0277(3) 0.0293(3) 0.0243(3) -0.0073(2) 0.0006(2) -0.0048(2)
Sn6 0.0443(4) 0.0241(3) 0.0286(3) 0.0030(2) 0.0016(3) 0.0006(2)
K1 0.0200(11) 0.0275(12) 0.0162(11) 0.000 0.0018(9) 0.000
K2 0.0246(8) 0.0246(9) 0.0227(8) 0.0001(6) 0.0007(7) 0.0043(7)
O1 0.026(3) 0.029(3) 0.022(3) -0.004(2) -0.001(2) -0.005(2)
O2 0.042(3) 0.030(3) 0.031(3) 0.002(2) -0.004(3) -0.019(3)
O3 0.031(3) 0.062(4) 0.046(4) -0.009(3) 0.011(3) 0.005(3)
O4 0.032(3) 0.045(3) 0.019(3) -0.003(2) 0.005(2) 0.004(3)
O5 0.046(4) 0.058(4) 0.027(3) -0.013(3) 0.007(3) 0.013(3)
O6 0.045(4) 0.042(4) 0.043(4) 0.000(3) 0.002(3) 0.028(3)
O7 0.050(4) 0.026(3) 0.057(4) 0.004(3) 0.016(3) 0.001(3)
O8 0.049(4) 0.031(3) 0.061(4) -0.009(3) 0.015(3) -0.001(3)
O9 0.053(4) 0.053(4) 0.025(3) 0.005(3) -0.004(3) 0.015(3)
O10 0.074(6) 0.107(7) 0.075(6) 0.002(5) 0.015(5) 0.026(5)
N1 0.080(7) 0.054(5) 0.040(5) 0.014(4) -0.001(5) 0.018(5)
N2 0.022(3) 0.059(5) 0.024(4) 0.005(3) 0.003(3) 0.002(3)
N3 0.030(4) 0.055(5) 0.057(5) -0.012(4) -0.009(4) -0.006(4)
N4 0.027(4) 0.064(5) 0.045(5) -0.012(4) 0.001(4) 0.000(4)
C1 0.073(6) 0.023(4) 0.039(5) 0.006(4) -0.010(5) -0.012(4)
C2 0.042(5) 0.043(5) 0.027(5) -0.014(4) -0.006(4) 0.012(4)
C3 0.033(5) 0.057(6) 0.043(6) -0.006(4) -0.004(4) -0.024(4)
C4 0.066(7) 0.058(6) 0.043(6) 0.030(5) 0.027(5) 0.035(5)
C5 0.050(6) 0.046(6) 0.041(6) 0.014(4) -0.004(5) -0.033(5)
C6 0.045(6) 0.064(6) 0.024(5) -0.018(4) -0.015(4) 0.020(5)
C7 0.086(8) 0.050(6) 0.057(7) 0.024(5) 0.003(6) 0.021(6)
C8 0.050(6) 0.054(6) 0.024(5) -0.001(4) 0.012(4) 0.008(4)
C9 0.055(6) 0.066(7) 0.041(6) -0.027(5) -0.025(5) 0.011(5)
C10 0.037(5) 0.081(8) 0.043(6) 0.026(5) 0.013(4) -0.028(5)
C11 0.070(7) 0.035(5) 0.062(7) 0.013(5) 0.036(6) 0.009(5)
C12 0.086(9) 0.074(8) 0.035(6) 0.012(5) -0.010(6) 0.019(7)
C13 0.074(8) 0.022(5) 0.122(11) 0.005(6) 0.029(7) 0.013(5)
C14 0.079(8) 0.032(6) 0.080(8) -0.003(5) 0.001(7) 0.027(5)
C15 0.046(6) 0.070(7) 0.049(6) 0.004(5) -0.001(5) 0.036(5)
C16 0.076(8) 0.110(9) 0.030(6) -0.008(6) 0.025(6) 0.007(7)
C17 0.040(5) 0.074(7) 0.034(5) 0.005(5) 0.018(4) 0.015(5)
C18 0.012(4) 0.087(7) 0.050(6) 0.013(5) 0.009(4) 0.005(4)
C19 0.044(6) 0.090(8) 0.058(7) -0.010(6) -0.011(5) 0.030(6)
C20 0.035(6) 0.096(9) 0.068(8) -0.015(7) -0.008(6) -0.018(6)
C21 0.057(7) 0.089(8) 0.065(8) -0.022(6) 0.045(6) 0.003(6)
C22 0.061(7) 0.044(6) 0.084(8) -0.019(6) 0.006(6) -0.024(5)
C23 0.071(8) 0.056(7) 0.076(8) -0.014(6) 0.025(6) -0.044(6)
C24 0.060(7) 0.079(8) 0.054(7) -0.014(6) -0.043(6) 0.020(6)
C25 0.032(6) 0.081(8) 0.085(9) -0.022(6) 0.008(6) -0.004(5)
C26 0.081(9) 0.082(9) 0.058(8) 0.020(7) -0.009(7) 0.000(7)
C27 0.042(6) 0.086(9) 0.092(10) -0.011(7) -0.011(6) -0.010(6)
C28 0.060(7) 0.066(7) 0.068(8) -0.023(6) -0.018(6) -0.018(6)
C29 0.23(2) 0.066(9) 0.079(10) -0.005(7) -0.002(11) 0.090(11)
C30 0.035(5) 0.041(5) 0.032(5) -0.014(4) -0.013(4) -0.005(4)

loop_
_atom_type_symbol
_atom_type_description
_atom_type_scat_dispersion_real
_atom_type_scat_dispersion_imag
_atom_type_scat_source
C C 0.0033 0.0016 'International Tables Vol C Tables 4.2.6.8 and 6.1.1.4'
H H 0.0000 0.0000 'International Tables Vol C Tables 4.2.6.8 and 6.1.1.4'
N N 0.0061 0.0033 'International Tables Vol C Tables 4.2.6.8 and 6.1.1.4'
O O 0.0106 0.0060 'International Tables Vol C Tables 4.2.6.8 and 6.1.1.4'
K K 0.2009 0.2494 'International Tables Vol C Tables 4.2.6.8 and 6.1.1.4'
Rh Rh -1.1178 0.9187 'International Tables Vol C Tables 4.2.6.8 and 6.1.1.4'
Sn Sn -0.6537 1.4246 'International Tables Vol C Tables 4.2.6.8 and 6.1.1.4'

loop_
_geom_angle_atom_site_label_1
_geom_angle_atom_site_label_2
_geom_angle_atom_site_label_3
_geom_angle
_geom_angle_site_symmetry_1
_geom_angle_site_symmetry_3
Sn6 Rh1 Sn6 180.0 7 .
Sn6 Rh1 Sn5 64.197(18) 7 7
Sn6 Rh1 Sn5 115.804(18) . 7
Sn6 Rh1 Sn5 115.803(18) 7 .
Sn6 Rh1 Sn5 64.197(18) . .
Sn5 Rh1 Sn5 180.0 7 .
Sn6 Rh1 Sn1 115.54(2) 7 .
Sn6 Rh1 Sn1 64.46(2) . .
Sn5 Rh1 Sn1 116.465(17) 7 .
Sn5 Rh1 Sn1 63.536(17) . .
Sn6 Rh1 Sn1 64.46(2) 7 7
Sn6 Rh1 Sn1 115.539(19) . 7
Sn5 Rh1 Sn1 63.535(17) 7 7
Sn5 Rh1 Sn1 116.463(17) . 7
Sn1 Rh1 Sn1 180.0 . 7
Sn6 Rh1 Sn2 63.457(16) 7 7
Sn6 Rh1 Sn2 116.542(16) . 7
Sn5 Rh1 Sn2 117.137(19) 7 7
Sn5 Rh1 Sn2 62.862(18) . 7
Sn1 Rh1 Sn2 115.894(15) . 7
Sn1 Rh1 Sn2 64.106(15) 7 7
Sn6 Rh1 Sn2 116.544(16) 7 .
Sn6 Rh1 Sn2 63.457(16) . .
Sn5 Rh1 Sn2 62.864(18) 7 .
Sn5 Rh1 Sn2 117.137(18) . .
Sn1 Rh1 Sn2 64.106(15) . .
Sn1 Rh1 Sn2 115.894(15) 7 .
Sn2 Rh1 Sn2 180.0 7 .
Sn6 Rh1 Sn3 116.350(17) 7 7
Sn6 Rh1 Sn3 63.649(16) . 7
Sn5 Rh1 Sn3 116.151(16) 7 7
Sn5 Rh1 Sn3 63.848(16) . 7
Sn1 Rh1 Sn3 117.357(19) . 7
Sn1 Rh1 Sn3 62.642(19) 7 7
Sn2 Rh1 Sn3 63.252(16) 7 7
Sn2 Rh1 Sn3 116.747(16) . 7
Sn6 Rh1 Sn3 63.650(17) 7 .
Sn6 Rh1 Sn3 116.352(17) . .
Sn5 Rh1 Sn3 63.850(16) 7 .
Sn5 Rh1 Sn3 116.152(16) . .
Sn1 Rh1 Sn3 62.643(19) . .
Sn1 Rh1 Sn3 117.358(19) 7 .
Sn2 Rh1 Sn3 116.747(16) 7 .
Sn2 Rh1 Sn3 63.254(16) . .
Sn3 Rh1 Sn3 180.0 7 .
Sn6 Rh1 Sn4 117.031(16) 7 7
Sn6 Rh1 Sn4 62.968(16) . 7
Sn5 Rh1 Sn4 63.023(16) 7 7
Sn5 Rh1 Sn4 116.976(16) . 7
Sn1 Rh1 Sn4 117.119(18) . 7
Sn1 Rh1 Sn4 62.881(18) 7 7
Sn2 Rh1 Sn4 116.881(18) 7 7
Sn2 Rh1 Sn4 63.119(18) . 7
Sn3 Rh1 Sn4 63.525(19) 7 7
Sn3 Rh1 Sn4 116.475(19) . 7
Sn6 Rh1 Sn4 62.970(16) 7 .
Sn6 Rh1 Sn4 117.031(16) . .
Sn5 Rh1 Sn4 116.978(16) 7 .
Sn5 Rh1 Sn4 63.023(16) . .
Sn1 Rh1 Sn4 62.880(18) . .
Sn1 Rh1 Sn4 117.120(18) 7 .
Sn2 Rh1 Sn4 63.120(18) 7 .
Sn2 Rh1 Sn4 116.880(18) . .
Sn3 Rh1 Sn4 116.475(19) 7 .
Sn3 Rh1 Sn4 63.524(19) . .
Sn4 Rh1 Sn4 180.0 7 .
Rh1 Sn1 Sn3 58.826(16) . .
Rh1 Sn1 Sn4 59.060(16) . .
Sn3 Sn1 Sn4 60.95(2) . .
Rh1 Sn1 Sn5 57.996(15) . .
Sn3 Sn1 Sn5 108.35(2) . .
Sn4 Sn1 Sn5 59.925(19) . .
Rh1 Sn1 Sn2 58.003(16) . .
Sn3 Sn1 Sn2 59.951(17) . .
Sn4 Sn1 Sn2 108.61(2) . .
Sn5 Sn1 Sn2 107.48(2) . .
Rh1 Sn1 Sn6 57.425(17) . .
Sn3 Sn1 Sn6 107.39(2) . .
Sn4 Sn1 Sn6 108.00(2) . .
Sn5 Sn1 Sn6 59.97(2) . .
Sn2 Sn1 Sn6 59.138(19) . .
Rh1 Sn2 Sn5 58.271(14) . 7
Rh1 Sn2 Sn6 57.864(17) . .
Sn5 Sn2 Sn6 107.36(2) 7 .
Rh1 Sn2 Sn3 58.462(16) . .
Sn5 Sn2 Sn3 60.668(19) 7 .
Sn6 Sn2 Sn3 107.72(2) . .
Rh1 Sn2 Sn4 58.880(14) . 7
Sn5 Sn2 Sn4 60.082(17) 7 7
Sn6 Sn2 Sn4 59.718(19) . 7
Sn3 Sn2 Sn4 108.93(2) . 7
Rh1 Sn2 Sn1 57.891(17) . .
Sn5 Sn2 Sn1 107.50(2) 7 .
Sn6 Sn2 Sn1 60.46(2) . .
Sn3 Sn2 Sn1 59.04(2) . .
Sn4 Sn2 Sn1 108.40(2) 7 .
Rh1 Sn3 Sn1 58.531(15) . .
Rh1 Sn3 Sn2 58.284(17) . .
Sn1 Sn3 Sn2 61.004(19) . .
Rh1 Sn3 Sn6 57.680(17) . 7
Sn1 Sn3 Sn6 107.22(2) . 7
Sn2 Sn3 Sn6 107.45(2) . 7
Rh1 Sn3 Sn5 57.697(17) . 7
Sn1 Sn3 Sn5 107.89(2) . 7
Sn2 Sn3 Sn5 59.194(19) . 7
Sn6 Sn3 Sn5 60.097(19) 7 7
Rh1 Sn3 Sn4 58.586(15) . .
Sn1 Sn3 Sn4 59.875(17) . .
Sn2 Sn3 Sn4 108.59(2) . .
Sn6 Sn3 Sn4 59.378(19) 7 .
Sn5 Sn3 Sn4 107.76(2) 7 .
Rh1 Sn4 Sn6 57.661(15) . 7
Rh1 Sn4 Sn5 57.752(15) . .
Sn6 Sn4 Sn5 106.98(2) 7 .
Rh1 Sn4 Sn1 58.061(15) . .
Sn6 Sn4 Sn1 107.11(2) 7 .
Sn5 Sn4 Sn1 60.11(2) . .
Rh1 Sn4 Sn2 57.998(18) . 7
Sn6 Sn4 Sn2 59.922(19) 7 7
Sn5 Sn4 Sn2 59.38(2) . 7
Sn1 Sn4 Sn2 107.60(2) . 7
Rh1 Sn4 Sn3 57.889(15) . .
Sn6 Sn4 Sn3 59.942(18) 7 .
Sn5 Sn4 Sn3 107.08(2) . .
Sn1 Sn4 Sn3 59.17(2) . .
Sn2 Sn4 Sn3 107.73(2) 7 .
Rh1 Sn5 Sn2 58.863(17) . 7
Rh1 Sn5 Sn4 59.224(16) . .
Sn2 Sn5 Sn4 60.53(2) 7 .
Rh1 Sn5 Sn1 58.468(16) . .
Sn2 Sn5 Sn1 108.40(2) 7 .
Sn4 Sn5 Sn1 59.969(19) . .
Rh1 Sn5 Sn6 57.788(17) . .
Sn2 Sn5 Sn6 107.92(2) 7 .
Sn4 Sn5 Sn6 108.54(2) . .
Sn1 Sn5 Sn6 60.60(2) . .
Rh1 Sn5 Sn3 58.452(14) . 7
Sn2 Sn5 Sn3 60.137(17) 7 7
Sn4 Sn5 Sn3 108.86(2) . 7
Sn1 Sn5 Sn3 108.62(2) . 7
Sn6 Sn5 Sn3 59.751(18) . 7
Rh1 Sn6 Sn4 59.369(17) . 7
Rh1 Sn6 Sn2 58.680(17) . .
Sn4 Sn6 Sn2 60.36(2) 7 .
Rh1 Sn6 Sn3 58.668(16) . 7
Sn4 Sn6 Sn3 60.68(2) 7 7
Sn2 Sn6 Sn3 108.66(2) . 7
Rh1 Sn6 Sn5 58.015(14) . .
Sn4 Sn6 Sn5 108.84(2) 7 .
Sn2 Sn6 Sn5 108.06(2) . .
Sn3 Sn6 Sn5 60.15(2) 7 .
Rh1 Sn6 Sn1 58.114(14) . .
Sn4 Sn6 Sn1 108.87(2) 7 .
Sn2 Sn6 Sn1 60.403(19) . .
Sn3 Sn6 Sn1 108.01(2) 7 .
Sn5 Sn6 Sn1 59.435(18) . .
O1 K1 O1 136.6(2) . 2_756
O1 K1 O2 119.42(15) . .
O1 K1 O2 98.71(15) 2_756 .
O1 K1 O2 98.71(15) . 2_756
O1 K1 O2 119.43(15) 2_756 2_756
O2 K1 O2 59.1(2) . 2_756
O1 K1 O4 59.11(15) . .
O1 K1 O4 98.48(15) 2_756 .
O2 K1 O4 97.61(16) . .
O2 K1 O4 136.80(15) 2_756 .
O1 K1 O4 98.48(15) . 2_756
O1 K1 O4 59.11(15) 2_756 2_756
O2 K1 O4 136.80(15) . 2_756
O2 K1 O4 97.61(16) 2_756 2_756
O4 K1 O4 120.6(2) . 2_756
O1 K1 N2 118.03(17) . .
O1 K1 N2 61.51(16) 2_756 .
O2 K1 N2 61.36(18) . .
O2 K1 N2 119.7(2) 2_756 .
O4 K1 N2 59.63(16) . .
O4 K1 N2 119.74(17) 2_756 .
O1 K1 N2 61.51(16) . 2_756
O1 K1 N2 118.03(17) 2_756 2_756
O2 K1 N2 119.7(2) . 2_756
O2 K1 N2 61.37(18) 2_756 2_756
O4 K1 N2 119.74(17) . 2_756
O4 K1 N2 59.63(16) 2_756 2_756
N2 K1 N2 178.9(3) . 2_756
O3 K2 O8 91.88(18) . .
O3 K2 O6 115.53(19) . .
O8 K2 O6 61.84(18) . .
O3 K2 O7 136.63(18) . .
O8 K2 O7 127.16(18) . .
O6 K2 O7 100.97(19) . .
O3 K2 O5 60.63(17) . .
O8 K2 O5 130.00(19) . .
O6 K2 O5 91.61(17) . .
O7 K2 O5 97.51(19) . .
O3 K2 O9 97.48(19) . .
O8 K2 O9 101.70(18) . .
O6 K2 O9 142.43(19) . .
O7 K2 O9 60.41(18) . .
O5 K2 O9 121.38(17) . .
O3 K2 N3 60.3(2) . .
O8 K2 N3 59.25(19) . .
O6 K2 N3 120.5(2) . .
O7 K2 N3 120.0(2) . .
O5 K2 N3 120.4(2) . .
O9 K2 N3 60.3(2) . .
O3 K2 N4 120.2(2) . .
O8 K2 N4 120.4(2) . .
O6 K2 N4 59.18(19) . .
O7 K2 N4 59.8(2) . .
O5 K2 N4 60.19(19) . .
O9 K2 N4 119.5(2) . .
N3 K2 N4 179.4(2) . .
C30 O1 C3 112.7(6) . .
C30 O1 K1 116.5(4) . .
C3 O1 K1 115.8(4) . .
C5 O2 C1 111.5(6) . .
C5 O2 K1 117.1(5) . .
C1 O2 K1 117.0(5) . .
C21 O3 C25 111.1(7) . .
C21 O3 K2 116.6(5) . .
C25 O3 K2 118.2(6) . .
C8 O4 C2 112.8(6) . .
C8 O4 K1 117.2(4) . .
C2 O4 K1 113.6(4) . .
C16 O5 C6 110.9(7) . .
C16 O5 K2 109.2(5) . .
C6 O5 K2 114.4(5) . .
C15 O6 C14 109.4(7) . .
C15 O6 K2 114.2(5) . .
C14 O6 K2 112.7(5) . .
C11 O7 C23 112.1(7) . .
C11 O7 K2 114.4(5) . .
C23 O7 K2 116.4(5) . .
C13 O8 C22 112.4(7) . .
C13 O8 K2 112.6(6) . .
C22 O8 K2 120.6(5) . .
C12 O9 C4 110.7(8) . .
C12 O9 K2 114.6(5) . .
C4 O9 K2 110.7(5) . .
C26 N1 C29 122.7(10) . .
C26 N1 C7 119.3(9) . .
C29 N1 C7 118.0(10) . .
C17 N2 C18 109.4(7) . .
C17 N2 C10 109.1(7) . .
C18 N2 C10 109.3(7) . .
C17 N2 K1 112.7(5) . .
C18 N2 K1 107.9(5) . .
C10 N2 K1 108.3(5) . .
C28 N3 C27 110.6(8) . .
C28 N3 C24 109.0(8) . .
C27 N3 C24 110.9(8) . .
C28 N3 K2 108.7(5) . .
C27 N3 K2 109.0(6) . .
C24 N3 K2 108.6(5) . .
C20 N4 C9 111.2(8) . .
C20 N4 C19 109.9(8) . .
C9 N4 C19 108.5(7) . .
C20 N4 K2 108.8(5) . .
C9 N4 K2 107.8(5) . .
C19 N4 K2 110.7(5) . .
O2 C1 C1 109.8(5) . 2_756
O4 C2 C30 108.5(6) . .
O1 C3 C18 110.0(7) . 2_756
O9 C4 C11 109.6(8) . .
O2 C5 C10 110.3(7) . .
O5 C6 C9 109.7(8) . .
O4 C8 C17 110.0(7) . .
C6 C9 N4 114.0(8) . .
N2 C10 C5 115.6(7) . .
O7 C11 C4 108.5(7) . .
O9 C12 C24 109.9(9) . .
O8 C13 C14 109.6(8) . .
O6 C14 C13 109.4(8) . .
O6 C15 C19 108.7(8) . .
O5 C16 C21 110.0(9) . .
N2 C17 C8 113.8(7) . .
C3 C18 N2 114.4(7) 2_756 .
N4 C19 C15 110.2(8) . .
N4 C20 C23 114.4(8) . .
O3 C21 C16 109.2(8) . .
O8 C22 C28 108.7(8) . .
O7 C23 C20 110.3(8) . .
C12 C24 N3 113.8(8) . .
O3 C25 C27 106.9(8) . .
O10 C26 N1 126.1(11) . .
N3 C27 C25 114.3(9) . .
N3 C28 C22 112.5(9) . .
O1 C30 C2 110.4(6) . .

loop_
_geom_bond_atom_site_label_1
_geom_bond_atom_site_label_2
_geom_bond_distance
_geom_bond_site_symmetry_2
Rh1 Sn6 2.8984(7) 7
Rh1 Sn6 2.8984(7) .
Rh1 Sn5 2.9056(6) 7
Rh1 Sn5 2.9057(6) .
Rh1 Sn1 2.9205(6) .
Rh1 Sn1 2.9206(6) 7
Rh1 Sn2 2.9240(7) 7
Rh1 Sn2 2.9241(7) .
Rh1 Sn3 2.9295(7) 7
Rh1 Sn3 2.9296(7) .
Rh1 Sn4 2.9517(6) 7
Rh1 Sn4 2.9518(6) .
Sn1 Sn3 3.0411(9) .
Sn1 Sn4 3.0631(9) .
Sn1 Sn5 3.0674(9) .
Sn1 Sn2 3.1017(8) .
Sn1 Sn6 3.1034(10) .
Sn2 Sn5 3.0401(9) 7
Sn2 Sn6 3.0621(9) .
Sn2 Sn3 3.0696(8) .
Sn2 Sn4 3.0754(9) 7
Sn3 Sn6 3.0734(8) 7
Sn3 Sn5 3.0858(9) 7
Sn3 Sn4 3.0960(9) .
Sn4 Sn6 3.0557(8) 7
Sn4 Sn5 3.0618(8) .
Sn4 Sn2 3.0754(9) 7
Sn5 Sn2 3.0400(9) 7
Sn5 Sn6 3.0842(9) .
Sn5 Sn3 3.0857(9) 7
Sn6 Sn4 3.0557(8) 7
Sn6 Sn3 3.0733(8) 7
K1 O1 2.813(5) .
K1 O1 2.813(5) 2_756
K1 O2 2.828(5) .
K1 O2 2.828(5) 2_756
K1 O4 2.902(5) .
K1 O4 2.902(5) 2_756
K1 N2 2.967(7) .
K1 N2 2.967(7) 2_756
K2 O3 2.784(6) .
K2 O8 2.791(6) .
K2 O6 2.809(5) .
K2 O7 2.841(6) .
K2 O5 2.867(6) .
K2 O9 2.867(6) .
K2 N3 3.026(7) .
K2 N4 3.051(7) .
O1 C30 1.416(9) .
O1 C3 1.440(10) .
O2 C5 1.411(11) .
O2 C1 1.438(10) .
O3 C21 1.416(11) .
O3 C25 1.431(11) .
O4 C8 1.423(10) .
O4 C2 1.421(9) .
O5 C16 1.416(12) .
O5 C6 1.433(9) .
O6 C15 1.429(11) .
O6 C14 1.437(11) .
O7 C11 1.411(10) .
O7 C23 1.411(11) .
O8 C13 1.413(11) .
O8 C22 1.426(11) .
O9 C12 1.401(11) .
O9 C4 1.443(11) .
O10 C26 1.231(14) .
N1 C26 1.353(15) .
N1 C29 1.420(13) .
N1 C7 1.448(11) .
N2 C17 1.450(11) .
N2 C18 1.477(10) .
N2 C10 1.488(10) .
N3 C28 1.459(12) .
N3 C27 1.466(14) .
N3 C24 1.511(12) .
N4 C20 1.454(13) .
N4 C9 1.481(11) .
N4 C19 1.503(12) .
C1 C1 1.474(19) 2_756
C2 C30 1.483(12) .
C3 C18 1.468(12) 2_756
C4 C11 1.487(14) .
C5 C10 1.482(14) .
C6 C9 1.462(14) .
C8 C17 1.517(12) .
C12 C24 1.475(16) .
C13 C14 1.508(15) .
C15 C19 1.488(13) .
C16 C21 1.490(14) .
C18 C3 1.468(12) 2_756
C20 C23 1.481(14) .
C22 C28 1.484(14) .
C25 C27 1.531(14) .

loop_
_platon_squeeze_void_nr
_platon_squeeze_void_average_x
_platon_squeeze_void_average_y
_platon_squeeze_void_average_z
_platon_squeeze_void_volume
_platon_squeeze_void_count_electrons
_platon_squeeze_void_content
1 0.500 0.050 0.250 205 59 ' '
2 0.500 -0.050 0.750 205 59 ' '
3 0.000 0.450 0.750 205 59 ' '
4 0.000 0.550 0.250 205 59 ' '
